data_4130747
loop_
_publ_author_name
'Davydenko, Iryna'
'Barlow, Stephen'
'Sharma, Rajesh'
'Benis, Sepehr'
'Simon, Janos'
'Allen, Taylor G.'
'Cooper, Matthew W.'
'Khrustalev, Victor'
'Jucov, Evgheni V.'
'Casta\~neda, Ra\'ul'
'Ordonez, Carlos'
'Li, Zhong'an'
'Chi, San-Hui'
'Jang, Sei-Hum'
'Parker, Timothy C.'
'Timofeeva, Tatiana V.'
'Perry, Joseph W.'
'Jen, Alex K.-Y.'
'Hagan, David J.'
'Van Stryland, Eric W.'
'Marder, Seth R.'

_publ_section_title
;
 Facile Incorporation of Pd(PPh3)2Hal Substituents into Polymethines,
 Merocyanines, and Perylene Diimides as a Means of Suppressing
 Intermolecular Interactions.
;
_journal_issue 32
_journal_name_full 'Journal of the American Chemical Society'
_journal_page_first 10112
_journal_page_last 10115
_journal_paper_doi 10.1021/jacs.6b06361
_journal_volume 138
_journal_year 2016
_chemical_formula_moiety 'C82 H82 Cl N2 P2 Pd, C32 H12 B F24'
_chemical_formula_sum 'C114 H94 B Cl F24 N2 P2 Pd'
_chemical_formula_weight 2162.51
_space_group_IT_number 2
_space_group_name_Hall '-P 1'
_space_group_name_H-M_alt 'P -1'
_symmetry_cell_setting triclinic
_symmetry_space_group_name_H-M 'P -1'
_atom_sites_solution_hydrogens geom
_atom_sites_solution_primary direct
_atom_sites_solution_secondary difmap
_audit_creation_method SHELXL-97
_cell_angle_alpha 60.504(3)
_cell_angle_beta 86.726(3)
_cell_angle_gamma 89.857(3)
_cell_formula_units_Z 2
_cell_length_a 15.027(3)
_cell_length_b 20.486(4)
_cell_length_c 20.641(4)
_cell_measurement_reflns_used 9874
_cell_measurement_temperature 100(2)
_cell_measurement_theta_max 24.78
_cell_measurement_theta_min 2.27
_cell_volume 5519.2(19)
_computing_cell_refinement 'SAINT+ ver. 6.2 (Bruker, 2001)'
_computing_data_collection 'APEX2  (Bruker, 2005)'
_computing_data_reduction 'SAINT+ ver. 6.2 (Bruker, 2001)'
_computing_molecular_graphics 'SHELXTL ver. 6.12 (Sheldrick, 2001)'
_computing_publication_material 'SHELXTL ver. 6.12 (Sheldrick, 2001)'
_computing_structure_refinement 'SHELXTL ver. 6.12 (Sheldrick, 2001)'
_computing_structure_solution 'SHELXTL ver. 6.12 (Sheldrick, 2001)'
_diffrn_ambient_temperature 100(2)
_diffrn_measured_fraction_theta_full 0.971
_diffrn_measured_fraction_theta_max 0.971
_diffrn_measurement_device_type 'Bruker SMART APEX II CCD area detector'
_diffrn_measurement_method 'phi and omega scans'
_diffrn_radiation_monochromator graphite
_diffrn_radiation_source 'fine-focus sealed tube'
_diffrn_radiation_type MoK\a
_diffrn_radiation_wavelength 0.71073
_diffrn_reflns_av_R_equivalents 0.0212
_diffrn_reflns_av_sigmaI/netI 0.0312
_diffrn_reflns_limit_h_max 17
_diffrn_reflns_limit_h_min -17
_diffrn_reflns_limit_k_max 23
_diffrn_reflns_limit_k_min -23
_diffrn_reflns_limit_l_max 23
_diffrn_reflns_limit_l_min -23
_diffrn_reflns_number 42956
_diffrn_reflns_theta_full 24.41
_diffrn_reflns_theta_max 24.41
_diffrn_reflns_theta_min 1.14
_exptl_absorpt_coefficient_mu 0.308
_exptl_absorpt_correction_T_max 0.9170
_exptl_absorpt_correction_T_min 0.8049
_exptl_absorpt_correction_type multi-scan
_exptl_absorpt_process_details 'SADABS (Sheldrick, 2003)'
_exptl_crystal_colour black
_exptl_crystal_density_diffrn 1.301
_exptl_crystal_density_meas ?
_exptl_crystal_density_method 'not measured'
_exptl_crystal_description plate
_exptl_crystal_F_000 2212
_exptl_crystal_size_max 0.74
_exptl_crystal_size_mid 0.37
_exptl_crystal_size_min 0.29
_platon_squeeze_details
; Unit cell contains 1 tetrachloromethane molecule and 1 hexachloroethane
molecule both were treated as a diffuse contribution to the overall
scattering without specific atom positions by SQUEEZE/PLATON
;
_refine_diff_density_max 1.808
_refine_diff_density_min -1.861
_refine_diff_density_rms 0.098
_refine_ls_extinction_method none
_refine_ls_goodness_of_fit_ref 1.109
_refine_ls_hydrogen_treatment mixed
_refine_ls_matrix_type full
_refine_ls_number_parameters 1165
_refine_ls_number_reflns 17647
_refine_ls_number_restraints 0
_refine_ls_restrained_S_all 1.109
_refine_ls_R_factor_all 0.0817
_refine_ls_R_factor_gt 0.0706
_refine_ls_shift/su_max 0.019
_refine_ls_shift/su_mean 0.001
_refine_ls_structure_factor_coef Fsqd
_refine_ls_weighting_details 'calc w=1/[\s^2^(Fo^2^)+(0.1063P)^2^+13.5325P] where P=(Fo^2^+2Fc^2^)/3'
_refine_ls_weighting_scheme calc
_refine_ls_wR_factor_gt 0.1910
_refine_ls_wR_factor_ref 0.2008
_reflns_number_gt 14680
_reflns_number_total 17647
_reflns_threshold_expression >2sigma(I)
_cod_data_source_file ja6b06361_si_002.cif
_cod_data_source_block 5Pd_0.5CCl4_0.5C2Cl6
_cod_depositor_comments
;
The following automatic conversions were performed:

data item '_symmetry_cell_setting' value 'Triclinic' was changed to
'triclinic' in accordance with the
/home/saulius/struct/COD-crude-data/automatic-downloads/DataCite-retrospective/ACS/depositions/lib/dictionaries/cif_core.dic
dictionary named 'cif_core.dic' version 2.4.2 last updated on
2011-04-26.

data item '_exptl_crystal_density_meas' value 'not measured' was
changed to '?' -- the value is perceived as not measured.

Automatic conversion script
Id: cif_fix_values 6909 2019-04-08 15:41:33Z antanas 
;
_cod_original_cell_volume 5519.3(18)
_cod_original_sg_symbol_H-M 'P-1   '
_cod_database_code 4130747

loop_
_symmetry_equiv_pos_as_xyz
'x, y, z'
'-x, -y, -z'

loop_
_atom_site_label
_atom_site_type_symbol
_atom_site_fract_x
_atom_site_fract_y
_atom_site_fract_z
_atom_site_U_iso_or_equiv
_atom_site_adp_type
_atom_site_occupancy
_atom_site_symmetry_multiplicity
_atom_site_calc_flag
_atom_site_refinement_flags
_atom_site_disorder_assembly
_atom_site_disorder_group
Pd1 Pd 0.39301(2) 0.189982(17) 0.412802(18) 0.02378(12) Uani 1 1 d . . .
P2 P 0.41741(7) 0.19658(6) 0.52093(6) 0.0254(3) Uani 1 1 d . . .
P1 P 0.35584(8) 0.18638(7) 0.30568(7) 0.0290(3) Uani 1 1 d . B .
Cl1 Cl 0.52954(7) 0.12280(6) 0.43142(6) 0.0292(2) Uani 1 1 d . . .
F24 F -0.0685(2) 0.5331(2) 0.0313(2) 0.0604(9) Uani 1 1 d . . .
F5 F -0.2374(2) 0.48383(17) 0.30211(18) 0.0537(4) Uani 1 1 d . E .
F6 F -0.2079(2) 0.49667(17) 0.39385(18) 0.0537(4) Uani 1 1 d . E .
F13 F 0.1861(2) 0.54430(17) 0.36690(16) 0.0468(7) Uani 1 1 d . . .
C4 C 0.1122(3) 0.3186(2) 0.3854(3) 0.0301(10) Uani 1 1 d . . .
H4 H 0.1123 0.3120 0.3415 0.036 Uiso 1 1 calc R . .
N1 N 0.1937(3) -0.0485(2) 0.5837(2) 0.0332(9) Uani 1 1 d . . .
F11 F -0.1434(2) 0.8350(2) -0.11393(19) 0.0624(5) Uani 1 1 d . F .
F14 F 0.0947(3) 0.54013(18) 0.45103(18) 0.0660(10) Uani 1 1 d . . .
F2 F -0.3588(3) 0.8304(2) 0.1442(2) 0.0711(11) Uani 1 1 d . . .
F15 F 0.2205(3) 0.5974(2) 0.4287(2) 0.0758(12) Uani 1 1 d . . .
F22 F -0.1204(3) 0.48791(19) 0.1431(2) 0.0683(10) Uani 1 1 d . . .
C55 C 0.3739(3) -0.0394(3) 0.3812(3) 0.0373(11) Uani 1 1 d . . .
H55 H 0.4048 -0.0781 0.4179 0.045 Uiso 0.57 1 calc PR A 1
H55A H 0.3888 -0.0827 0.4239 0.045 Uiso 0.43 1 d PR A 2
C31 C 0.4378(3) 0.4884(2) 0.2543(3) 0.0306(10) Uani 1 1 d . . .
F10 F -0.2247(2) 0.8836(2) -0.06464(19) 0.0624(5) Uani 1 1 d . F .
C15 C 0.1418(3) -0.1187(2) 0.7054(3) 0.0318(10) Uani 1 1 d . . .
F18 F 0.0433(3) 0.90916(17) 0.25599(18) 0.0584(5) Uani 1 1 d . D .
C103 C 0.1126(3) 0.6561(3) 0.3402(2) 0.0301(10) Uani 1 1 d . D .
C88 C -0.1819(3) 0.7552(3) 0.1861(3) 0.0350(11) Uani 1 1 d . . .
H88 H -0.1670 0.8054 0.1535 0.042 Uiso 1 1 calc R . .
N2 N 0.4491(3) 0.5609(2) 0.2376(2) 0.0361(9) Uani 1 1 d . . .
C54 C 0.3791(3) 0.0315(3) 0.3751(3) 0.0299(10) Uani 1 1 d . B .
H54 H 0.4057 0.0373 0.4116 0.036 Uiso 1 1 calc R . .
F1 F -0.3979(2) 0.7739(2) 0.2608(2) 0.0661(10) Uani 1 1 d . . .
C107 C 0.0244(3) 0.6629(3) 0.1358(2) 0.0315(10) Uani 1 1 d . . .
C101 C 0.0679(5) 0.7807(3) 0.3011(3) 0.0584(5) Uani 1 1 d . D .
C104 C 0.0774(3) 0.6599(2) 0.2780(2) 0.0298(10) Uani 1 1 d . . .
H104 H 0.0816 0.6186 0.2708 0.036 Uiso 1 1 calc R . .
F3 F -0.2875(2) 0.85295(18) 0.2183(2) 0.0620(9) Uani 1 1 d . . .
C5 C 0.1973(3) 0.3630(2) 0.3763(3) 0.0305(10) Uani 1 1 d . . .
H5A H 0.1955 0.4119 0.3319 0.037 Uiso 1 1 calc R . .
H5B H 0.2005 0.3708 0.4188 0.037 Uiso 1 1 calc R . .
C72 C 0.4018(3) 0.0397(3) 0.6007(3) 0.0323(10) Uani 1 1 d . . .
H72 H 0.4017 0.0427 0.5543 0.039 Uiso 1 1 calc R . .
C60 C 0.2421(3) 0.3031(3) 0.2192(3) 0.0328(10) Uani 1 1 d . . .
H60 H 0.2932 0.3339 0.2019 0.039 Uiso 1 1 calc R . .
C84 C -0.1461(4) 0.6258(3) 0.2461(3) 0.0537(4) Uani 1 1 d . . .
H84 H -0.1060 0.5879 0.2555 0.064 Uiso 1 1 calc R . .
C76 C 0.4042(3) 0.0986(3) 0.6764(3) 0.0379(11) Uani 1 1 d . . .
H76 H 0.4050 0.1417 0.6806 0.046 Uiso 1 1 calc R . .
C85 C -0.2305(4) 0.6070(3) 0.2820(3) 0.0537(4) Uani 1 1 d . E .
C2 C 0.2030(3) 0.2022(2) 0.4499(3) 0.0279(10) Uani 1 1 d . . .
C11 C 0.2071(3) 0.1248(2) 0.4939(3) 0.0323(10) Uani 1 1 d . . .
H11 H 0.2553 0.1018 0.4839 0.039 Uiso 1 1 calc R . .
C29 C 0.3562(3) 0.3650(2) 0.3297(2) 0.0273(9) Uani 1 1 d . . .
H29 H 0.4015 0.3398 0.3195 0.033 Uiso 1 1 calc R . .
C12 C 0.1453(3) 0.0781(3) 0.5520(3) 0.0368(11) Uani 1 1 d . . .
H12 H 0.0954 0.1008 0.5601 0.044 Uiso 1 1 calc R . .
C32 C 0.5059(3) 0.4734(3) 0.2053(3) 0.0309(10) Uani 1 1 d . . .
C6 C 0.2799(3) 0.3236(2) 0.3699(2) 0.0254(9) Uani 1 1 d . . .
C83 C -0.1196(3) 0.7006(3) 0.1957(2) 0.0314(10) Uani 1 1 d . . .
C112 C 0.1175(4) 0.6624(4) 0.1230(3) 0.0612(6) Uani 1 1 d . . .
H112 H 0.1537 0.6966 0.1273 0.073 Uiso 1 1 calc R . .
C13 C 0.1511(3) 0.0013(3) 0.5987(3) 0.0333(11) Uani 1 1 d . . .
C33 C 0.5539(3) 0.5497(3) 0.1598(2) 0.0326(10) Uani 1 1 d . . .
C59 C 0.2489(3) 0.2272(2) 0.2696(3) 0.0300(10) Uani 1 1 d . . .
C100 C 0.0326(5) 0.7844(3) 0.2387(3) 0.0584(5) Uani 1 1 d . . .
H100 H 0.0063 0.8284 0.2049 0.070 Uiso 1 1 calc R . .
C34 C 0.5177(3) 0.5982(3) 0.1818(3) 0.0365(11) Uani 1 1 d . . .
C77 C 0.3454(3) 0.2562(3) 0.5433(3) 0.0323(11) Uani 1 1 d . . .
C82 C 0.3689(4) 0.3319(3) 0.5137(3) 0.0408(12) Uani 1 1 d . . .
H82 H 0.4226 0.3512 0.4857 0.049 Uiso 1 1 calc R . .
C30 C 0.3706(3) 0.4422(2) 0.3032(3) 0.0302(10) Uani 1 1 d . . .
H30 H 0.3295 0.4646 0.3210 0.036 Uiso 1 1 calc R . .
C87 C -0.2652(3) 0.7362(3) 0.2240(3) 0.0357(11) Uani 1 1 d . E .
C92 C -0.0776(4) 0.8163(4) 0.0278(4) 0.0624(5) Uani 1 1 d . . .
H92 H -0.1252 0.7821 0.0420 0.075 Uiso 1 1 calc R . .
C35 C 0.5728(3) 0.4142(3) 0.2539(3) 0.0354(11) Uani 1 1 d . . .
H35A H 0.5944 0.4270 0.2893 0.053 Uiso 1 1 calc R . .
H35B H 0.6219 0.4133 0.2226 0.053 Uiso 1 1 calc R . .
H35C H 0.5434 0.3657 0.2801 0.053 Uiso 1 1 calc R . .
C93 C -0.0729(4) 0.8793(4) -0.0439(4) 0.0624(5) Uani 1 1 d . F .
C46 C 0.6230(3) 0.5748(3) 0.1031(3) 0.0366(11) Uani 1 1 d . . .
C99 C 0.0353(3) 0.7243(2) 0.2250(2) 0.0278(10) Uani 1 1 d . . .
C7 C 0.0250(3) 0.3594(2) 0.3854(3) 0.0321(10) Uani 1 1 d . . .
C105 C 0.1530(3) 0.5849(3) 0.3965(3) 0.0372(11) Uani 1 1 d . . .
F16 F -0.0032(3) 0.83586(17) 0.36552(18) 0.0584(5) Uani 1 1 d . D .
C114 C -0.0443(4) 0.5065(3) 0.1005(3) 0.0523(15) Uani 1 1 d . . .
C36 C 0.4582(3) 0.4491(3) 0.1563(3) 0.0367(11) Uani 1 1 d . . .
H36A H 0.4222 0.4047 0.1876 0.055 Uiso 1 1 calc R . .
H36B H 0.5017 0.4388 0.1269 0.055 Uiso 1 1 calc R . .
H36C H 0.4210 0.4886 0.1240 0.055 Uiso 1 1 calc R . .
C71 C 0.4074(3) 0.1051(2) 0.6057(2) 0.0282(10) Uani 1 1 d . . .
C62 C 0.0840(3) 0.2891(3) 0.2205(3) 0.0400(12) Uani 1 1 d . . .
H62 H 0.0293 0.3092 0.2025 0.048 Uiso 1 1 calc R . .
C21 C 0.2285(3) -0.1854(3) 0.6535(3) 0.0355(11) Uani 1 1 d . . .
H21 H 0.2615 -0.1845 0.6135 0.043 Uiso 1 1 calc R . .
C41 C 0.6552(3) 0.6508(3) 0.0724(3) 0.0423(13) Uani 1 1 d . . .
C79 C 0.2092(4) 0.2752(3) 0.5983(3) 0.0476(14) Uani 1 1 d . . .
H79 H 0.1560 0.2562 0.6272 0.057 Uiso 1 1 calc R . .
C28 C 0.1294(3) -0.1845(3) 0.7755(3) 0.0365(11) Uani 1 1 d . . .
C52 C 0.5243(3) 0.2424(3) 0.2372(3) 0.0369(11) Uani 1 1 d . . .
H52 H 0.5410 0.2260 0.2854 0.044 Uiso 1 1 calc R . .
C23 C 0.1672(3) -0.2520(3) 0.7819(3) 0.0369(12) Uani 1 1 d . . .
C16 C 0.1897(3) -0.1201(2) 0.6480(3) 0.0302(10) Uani 1 1 d . . .
C24 C 0.1558(4) -0.3189(3) 0.8506(3) 0.0480(14) Uani 1 1 d . . .
H24 H 0.1812 -0.3624 0.8555 0.058 Uiso 1 1 calc R . .
C9 C 0.0154(4) 0.3734(3) 0.4511(3) 0.0456(13) Uani 1 1 d . . .
H9A H 0.0127 0.3263 0.4968 0.068 Uiso 1 1 calc R . .
H9B H -0.0384 0.3998 0.4484 0.068 Uiso 1 1 calc R . .
H9C H 0.0657 0.4029 0.4497 0.068 Uiso 1 1 calc R . .
C109 C 0.0127(4) 0.5605(3) 0.1087(3) 0.0418(12) Uani 1 1 d . . .
C22 C 0.2152(3) -0.2497(3) 0.7200(3) 0.0359(11) Uani 1 1 d . . .
H22 H 0.2387 -0.2938 0.7249 0.043 Uiso 1 1 calc R . .
C108 C -0.0267(3) 0.6122(2) 0.1260(3) 0.0341(11) Uani 1 1 d . . .
H108 H -0.0885 0.6128 0.1312 0.041 Uiso 1 1 calc R . .
C3 C 0.1176(3) 0.2401(2) 0.4523(3) 0.0335(11) Uani 1 1 d . . .
H3A H 0.1132 0.2435 0.4977 0.040 Uiso 1 1 calc R . .
H3B H 0.0674 0.2096 0.4540 0.040 Uiso 1 1 calc R . .
C65 C 0.5291(3) 0.2356(2) 0.5166(3) 0.0292(10) Uani 1 1 d . . .
C61 C 0.1603(3) 0.3337(3) 0.1943(3) 0.0352(11) Uani 1 1 d . . .
H61 H 0.1569 0.3845 0.1598 0.042 Uiso 1 1 calc R . .
C1 C 0.2788(3) 0.2441(2) 0.4071(2) 0.0263(9) Uani 1 1 d . . .
C91 C -0.0129(3) 0.8032(3) 0.0789(3) 0.0344(11) Uani 1 1 d . . .
C106 C 0.0612(5) 0.8460(3) 0.3141(3) 0.0584(5) Uani 1 1 d . . .
C110 C 0.1050(4) 0.5600(4) 0.0980(3) 0.0612(6) Uani 1 1 d . . .
H110 H 0.1317 0.5253 0.0871 0.073 Uiso 1 1 calc R . .
C73 C 0.3964(3) -0.0301(3) 0.6655(3) 0.0379(11) Uani 1 1 d . . .
H73 H 0.3927 -0.0736 0.6621 0.046 Uiso 1 1 calc R . .
C69 C 0.6618(3) 0.3028(3) 0.4428(3) 0.0405(12) Uani 1 1 d . . .
H69 H 0.6944 0.3260 0.3970 0.049 Uiso 1 1 calc R . .
C64 C 0.1706(3) 0.1839(3) 0.2977(3) 0.0490(15) Uani 1 1 d . . .
H64 H 0.1731 0.1335 0.3335 0.059 Uiso 1 1 calc R . .
C47 C 0.4361(3) 0.2344(3) 0.2258(3) 0.0368(11) Uani 1 1 d . . .
C89 C -0.3276(4) 0.7984(3) 0.2120(3) 0.0424(12) Uani 1 1 d . . .
C90 C -0.2546(4) 0.5268(3) 0.3333(3) 0.0537(4) Uani 1 1 d . . .
C39 C 0.5475(4) 0.6727(3) 0.1509(3) 0.0479(13) Uani 1 1 d . . .
H39 H 0.5214 0.7046 0.1662 0.057 Uiso 1 1 calc R . .
C40 C 0.6163(4) 0.6973(3) 0.0975(3) 0.0489(14) Uani 1 1 d . . .
H40 H 0.6380 0.7464 0.0772 0.059 Uiso 1 1 calc R . .
C78 C 0.2659(3) 0.2279(3) 0.5857(3) 0.0377(11) Uani 1 1 d . . .
H78 H 0.2502 0.1774 0.6058 0.045 Uiso 1 1 calc R . .
C102 C 0.1089(5) 0.7168(3) 0.3524(4) 0.0584(5) Uani 1 1 d . . .
H102 H 0.1332 0.7148 0.3938 0.070 Uiso 1 1 calc R D .
C74 C 0.3965(4) -0.0350(3) 0.7341(3) 0.0474(14) Uani 1 1 d . . .
H74 H 0.3945 -0.0818 0.7769 0.057 Uiso 1 1 calc R . .
C14 C 0.1102(3) -0.0393(3) 0.6787(3) 0.0343(11) Uani 1 1 d . . .
C67 C 0.6470(4) 0.2667(4) 0.5715(3) 0.0544(15) Uani 1 1 d . . .
H67 H 0.6700 0.2651 0.6131 0.065 Uiso 1 1 calc R . .
C66 C 0.5639(4) 0.2343(3) 0.5781(3) 0.0467(13) Uani 1 1 d . . .
H66 H 0.5313 0.2115 0.6239 0.056 Uiso 1 1 calc R . .
C68 C 0.6959(4) 0.3013(3) 0.5042(3) 0.0444(13) Uani 1 1 d . . .
H68 H 0.7515 0.3234 0.5001 0.053 Uiso 1 1 calc R . .
C17 C 0.1476(4) -0.0040(3) 0.7226(3) 0.0431(12) Uani 1 1 d . . .
H17A H 0.1236 -0.0307 0.7734 0.065 Uiso 1 1 calc R . .
H17B H 0.1312 0.0476 0.7005 0.065 Uiso 1 1 calc R . .
H17C H 0.2115 -0.0067 0.7215 0.065 Uiso 1 1 calc R . .
C75 C 0.3996(4) 0.0291(3) 0.7400(3) 0.0480(13) Uani 1 1 d . . .
H75 H 0.3987 0.0255 0.7867 0.058 Uiso 1 1 calc R . .
C111 C 0.1558(4) 0.6126(4) 0.1042(4) 0.0612(6) Uani 1 1 d . G .
C95 C 0.0614(4) 0.9199(3) -0.0163(3) 0.0531(5) Uani 1 1 d . C .
C70 C 0.5790(3) 0.2699(3) 0.4496(3) 0.0347(11) Uani 1 1 d . . .
H70 H 0.5567 0.2708 0.4081 0.042 Uiso 1 1 calc R . .
C94 C -0.0034(4) 0.9316(3) -0.0656(3) 0.0531(5) Uani 1 1 d . . .
H94 H -0.0004 0.9740 -0.1126 0.064 Uiso 1 1 calc R . .
C96 C 0.0567(4) 0.8568(3) 0.0539(3) 0.0531(5) Uani 1 1 d . . .
H96 H 0.1017 0.8498 0.0856 0.064 Uiso 1 1 calc R . .
C10 C 0.0236(3) 0.4338(3) 0.3131(3) 0.0459(13) Uani 1 1 d . . .
H10A H 0.0688 0.4673 0.3122 0.069 Uiso 1 1 calc R . .
H10B H -0.0337 0.4555 0.3100 0.069 Uiso 1 1 calc R . .
H10C H 0.0349 0.4255 0.2715 0.069 Uiso 1 1 calc R . .
C19 C 0.2215(4) -0.0397(3) 0.5109(3) 0.0416(12) Uani 1 1 d . . .
H19A H 0.2777 -0.0642 0.5141 0.050 Uiso 1 1 calc R . .
H19B H 0.2306 0.0132 0.4750 0.050 Uiso 1 1 calc R . .
C37 C 0.3979(4) 0.5970(3) 0.2728(3) 0.0503(14) Uani 1 1 d . . .
H37A H 0.3364 0.5787 0.2823 0.060 Uiso 1 1 calc R . .
H37B H 0.3986 0.6507 0.2389 0.060 Uiso 1 1 calc R . .
C18 C 0.0083(3) -0.0338(3) 0.6770(3) 0.0400(12) Uani 1 1 d . . .
H18A H -0.0129 -0.0528 0.6464 0.060 Uiso 1 1 calc R . .
H18B H -0.0077 0.0178 0.6569 0.060 Uiso 1 1 calc R . .
H18C H -0.0184 -0.0627 0.7268 0.060 Uiso 1 1 calc R . .
C27 C 0.0807(4) -0.1891(3) 0.8382(3) 0.0467(13) Uani 1 1 d . . .
H27 H 0.0548 -0.1462 0.8346 0.056 Uiso 1 1 calc R . .
C8 C -0.0555(3) 0.3117(3) 0.3884(4) 0.0536(15) Uani 1 1 d . . .
H8A H -0.0483 0.3004 0.3485 0.080 Uiso 1 1 calc R . .
H8B H -0.1090 0.3391 0.3832 0.080 Uiso 1 1 calc R . .
H8C H -0.0595 0.2659 0.4353 0.080 Uiso 1 1 calc R . .
C45 C 0.6615(4) 0.5316(3) 0.0728(3) 0.0470(13) Uani 1 1 d . . .
H45 H 0.6414 0.4823 0.0916 0.056 Uiso 1 1 calc R . .
C63 C 0.0890(4) 0.2147(3) 0.2733(4) 0.0523(16) Uani 1 1 d . . .
H63 H 0.0371 0.1850 0.2927 0.063 Uiso 1 1 calc R . .
C42 C 0.7250(4) 0.6777(3) 0.0153(3) 0.0494(15) Uani 1 1 d . . .
H42 H 0.7472 0.7265 -0.0042 0.059 Uiso 1 1 calc R . .
C86 C -0.2913(4) 0.6625(3) 0.2715(3) 0.0537(4) Uani 1 1 d . . .
H86 H -0.3478 0.6500 0.2959 0.064 Uiso 1 1 calc R E .
C98 C -0.1434(4) 0.8894(4) -0.0950(4) 0.0624(5) Uani 1 1 d . . .
C43 C 0.7601(4) 0.6343(4) -0.0117(3) 0.0573(17) Uani 1 1 d . . .
H43 H 0.8059 0.6533 -0.0490 0.069 Uiso 1 1 calc R . .
C26 C 0.0706(4) -0.2558(4) 0.9045(3) 0.0574(16) Uani 1 1 d . . .
H26 H 0.0390 -0.2578 0.9456 0.069 Uiso 1 1 calc R . .
C97 C 0.1389(4) 0.9739(3) -0.0417(3) 0.0531(5) Uani 1 1 d . . .
C53 C 0.3454(3) 0.0927(3) 0.3158(3) 0.0409(12) Uani 1 1 d . . .
C48 C 0.4123(4) 0.2601(4) 0.1526(3) 0.0588(17) Uani 1 1 d . . .
H48 H 0.3533 0.2557 0.1435 0.071 Uiso 1 1 calc R . .
C49 C 0.4758(4) 0.2919(5) 0.0941(3) 0.073(2) Uani 1 1 d . . .
H49 H 0.4594 0.3088 0.0457 0.087 Uiso 1 1 calc R . .
B1 B -0.0174(3) 0.7234(3) 0.1579(3) 0.0280(11) Uani 1 1 d . . .
C81 C 0.3111(4) 0.3787(3) 0.5266(3) 0.0485(14) Uani 1 1 d . . .
H81 H 0.3265 0.4291 0.5071 0.058 Uiso 1 1 calc R . .
C80 C 0.2324(4) 0.3504(3) 0.5677(3) 0.0499(15) Uani 1 1 d . . .
H80 H 0.1940 0.3820 0.5752 0.060 Uiso 1 1 calc R . .
C113 C 0.2544(4) 0.6137(4) 0.0911(4) 0.0612(6) Uani 1 1 d . . .
C25 C 0.1091(4) -0.3214(3) 0.9095(3) 0.0586(17) Uani 1 1 d . . .
H25 H 0.1020 -0.3667 0.9539 0.070 Uiso 1 1 calc R . .
C20 C 0.1517(4) -0.0736(4) 0.4847(3) 0.0582(16) Uani 1 1 d . . .
H20A H 0.1685 -0.0628 0.4348 0.087 Uiso 1 1 calc R . .
H20B H 0.0949 -0.0524 0.4857 0.087 Uiso 1 1 calc R . .
H20C H 0.1477 -0.1269 0.5172 0.087 Uiso 1 1 calc R . .
C44 C 0.7274(4) 0.5603(4) 0.0170(3) 0.0546(15) Uani 1 1 d . . .
H44 H 0.7507 0.5309 -0.0023 0.066 Uiso 1 1 calc R . .
C38 C 0.4350(5) 0.5820(5) 0.3455(5) 0.079(2) Uani 1 1 d . . .
H38A H 0.4954 0.6010 0.3361 0.118 Uiso 1 1 calc R . .
H38B H 0.4336 0.5289 0.3795 0.118 Uiso 1 1 calc R . .
H38C H 0.3995 0.6064 0.3669 0.118 Uiso 1 1 calc R . .
C50 C 0.5632(4) 0.2991(4) 0.1062(3) 0.0645(18) Uani 1 1 d . . .
H50 H 0.6058 0.3205 0.0663 0.077 Uiso 1 1 calc R . .
C51 C 0.5876(4) 0.2741(3) 0.1786(3) 0.0491(14) Uani 1 1 d . . .
H51 H 0.6467 0.2788 0.1874 0.059 Uiso 1 1 calc R . .
F23 F -0.0021(3) 0.4428(2) 0.1173(3) 0.0848(13) Uani 1 1 d . . .
C56 C 0.3286(10) -0.0538(8) 0.3389(6) 0.045(2) Uani 0.57 1 d P B 1
H56 H 0.3248 -0.1022 0.3459 0.054 Uiso 0.57 1 calc PR B 1
C58 C 0.2912(8) 0.0766(7) 0.2729(6) 0.045(2) Uani 0.57 1 d P B 1
H58 H 0.2585 0.1149 0.2375 0.054 Uiso 0.57 1 calc PR B 1
C57 C 0.2841(8) 0.0062(6) 0.2809(6) 0.045(2) Uani 0.57 1 d P B 1
H57 H 0.2509 -0.0022 0.2490 0.054 Uiso 0.57 1 calc PR B 1
F8 F 0.2027(4) 0.9600(3) -0.0772(4) 0.0531(5) Uani 0.53 1 d P C 1
F9 F 0.1772(4) 0.9750(3) 0.0187(4) 0.0531(5) Uani 0.53 1 d P C 1
F7 F 0.1142(4) 1.0464(4) -0.0837(4) 0.0531(5) Uani 0.53 1 d P C 1
F17 F 0.1426(5) 0.8714(4) 0.3203(4) 0.0584(5) Uani 0.50 1 d P D 1
F4 F -0.3447(5) 0.5134(4) 0.3459(3) 0.0537(4) Uani 0.58 1 d P E 1
F12 F -0.1247(5) 0.9441(5) -0.1664(4) 0.0624(5) Uani 0.48 1 d P F 1
F21 F 0.2862(5) 0.5774(4) 0.0602(3) 0.0612(6) Uani 0.58 1 d P G 1
F20 F 0.2995(4) 0.6031(4) 0.1469(3) 0.0612(6) Uani 0.58 1 d P G 1
F19 F 0.2851(4) 0.6913(4) 0.0394(4) 0.0612(6) Uani 0.58 1 d P G 1
C58' C 0.3257(10) 0.0905(9) 0.2474(9) 0.045(2) Uani 0.43 1 d P B 2
H58' H 0.3161 0.1343 0.2033 0.054 Uiso 0.43 1 calc PR B 2
C57' C 0.3222(10) 0.0219(8) 0.2514(8) 0.045(2) Uani 0.43 1 d P B 2
H57' H 0.3056 0.0187 0.2103 0.054 Uiso 0.43 1 calc PR B 2
C56' C 0.3421(13) -0.0409(11) 0.3132(8) 0.045(2) Uani 0.43 1 d P B 2
H56' H 0.3363 -0.0868 0.3145 0.054 Uiso 0.43 1 calc PR B 2
F8' F 0.2165(5) 0.9418(4) -0.0432(4) 0.0531(5) Uani 0.47 1 d P C 2
F9' F 0.1495(5) 1.0008(4) 0.0036(4) 0.0531(5) Uani 0.47 1 d P C 2
F7' F 0.1292(5) 1.0355(4) -0.1093(4) 0.0531(5) Uani 0.47 1 d P C 2
F17' F 0.1255(5) 0.8462(4) 0.3585(4) 0.0584(5) Uani 0.50 1 d P D 2
F4' F -0.3336(6) 0.5139(5) 0.3701(5) 0.0537(4) Uani 0.42 1 d P E 2
F12' F -0.1477(5) 0.9623(4) -0.1483(4) 0.0624(5) Uani 0.52 1 d P F 2
F20' F 0.2855(6) 0.5522(6) 0.1576(5) 0.0612(6) Uani 0.42 1 d P G 2
F19' F 0.2995(6) 0.6680(5) 0.0839(5) 0.0612(6) Uani 0.42 1 d P G 2
F21' F 0.2748(7) 0.5954(6) 0.0366(5) 0.0612(6) Uani 0.42 1 d P G 2

loop_
_atom_site_aniso_label
_atom_site_aniso_U_11
_atom_site_aniso_U_22
_atom_site_aniso_U_33
_atom_site_aniso_U_23
_atom_site_aniso_U_13
_atom_site_aniso_U_12
Pd1 0.02081(19) 0.02155(19) 0.0340(2) -0.01673(16) -0.01061(14) 0.00697(13)
P2 0.0274(6) 0.0214(6) 0.0335(6) -0.0175(5) -0.0101(5) 0.0076(4)
P1 0.0268(6) 0.0283(6) 0.0401(7) -0.0214(5) -0.0179(5) 0.0118(5)
Cl1 0.0241(5) 0.0313(6) 0.0385(6) -0.0211(5) -0.0116(4) 0.0102(4)
F24 0.063(2) 0.068(2) 0.070(2) -0.048(2) -0.0218(18) 0.0191(17)
F5 0.0599(10) 0.0403(9) 0.0514(10) -0.0151(8) -0.0050(8) -0.0092(7)
F6 0.0599(10) 0.0403(9) 0.0514(10) -0.0151(8) -0.0050(8) -0.0092(7)
F13 0.0598(19) 0.0430(17) 0.0398(16) -0.0208(14) -0.0170(14) 0.0224(14)
C4 0.025(2) 0.023(2) 0.038(3) -0.011(2) -0.0024(19) 0.0034(18)
N1 0.038(2) 0.0196(19) 0.037(2) -0.0100(17) -0.0059(17) 0.0038(16)
F11 0.0567(11) 0.0680(13) 0.0538(11) -0.0221(9) -0.0162(9) 0.0069(10)
F14 0.087(3) 0.0409(18) 0.0432(19) -0.0022(15) 0.0146(18) 0.0123(17)
F2 0.086(3) 0.067(2) 0.069(2) -0.039(2) -0.024(2) 0.045(2)
F15 0.099(3) 0.052(2) 0.085(3) -0.034(2) -0.068(2) 0.0230(19)
F22 0.090(3) 0.050(2) 0.072(2) -0.0364(19) 0.004(2) -0.0206(19)
C55 0.030(2) 0.031(3) 0.061(3) -0.029(2) -0.017(2) 0.013(2)
C31 0.029(2) 0.024(2) 0.034(3) -0.010(2) -0.0089(19) 0.0016(18)
F10 0.0567(11) 0.0680(13) 0.0538(11) -0.0221(9) -0.0162(9) 0.0069(10)
C15 0.031(2) 0.024(2) 0.038(3) -0.013(2) -0.012(2) 0.0008(19)
F18 0.0887(13) 0.0344(9) 0.0547(11) -0.0244(8) 0.0008(9) -0.0035(9)
C103 0.030(2) 0.030(2) 0.027(2) -0.011(2) -0.0032(19) -0.0030(19)
C88 0.044(3) 0.032(3) 0.033(3) -0.019(2) -0.006(2) 0.003(2)
N2 0.032(2) 0.029(2) 0.045(2) -0.0163(19) 0.0003(18) -0.0033(17)
C54 0.022(2) 0.032(2) 0.044(3) -0.024(2) -0.0096(19) 0.0072(18)
F1 0.055(2) 0.061(2) 0.090(3) -0.045(2) 0.0152(19) 0.0062(17)
C107 0.041(3) 0.027(2) 0.022(2) -0.0079(19) -0.0077(19) 0.005(2)
C101 0.0887(13) 0.0344(9) 0.0547(11) -0.0244(8) 0.0008(9) -0.0035(9)
C104 0.033(2) 0.021(2) 0.032(2) -0.0114(19) -0.0052(19) 0.0002(18)
F3 0.073(2) 0.0459(19) 0.078(2) -0.0408(18) 0.0116(19) 0.0018(17)
C5 0.026(2) 0.019(2) 0.043(3) -0.012(2) -0.005(2) 0.0031(17)
C72 0.028(2) 0.028(2) 0.044(3) -0.020(2) -0.006(2) 0.0081(19)
C60 0.028(2) 0.033(3) 0.035(3) -0.014(2) -0.0081(19) 0.0037(19)
C84 0.0599(10) 0.0403(9) 0.0514(10) -0.0151(8) -0.0050(8) -0.0092(7)
C76 0.046(3) 0.028(3) 0.042(3) -0.019(2) -0.009(2) 0.008(2)
C85 0.0599(10) 0.0403(9) 0.0514(10) -0.0151(8) -0.0050(8) -0.0092(7)
C2 0.026(2) 0.022(2) 0.036(3) -0.014(2) -0.0087(19) 0.0051(18)
C11 0.030(2) 0.021(2) 0.046(3) -0.015(2) -0.010(2) 0.0065(18)
C29 0.025(2) 0.027(2) 0.034(2) -0.017(2) -0.0080(18) 0.0064(18)
C12 0.030(2) 0.024(2) 0.054(3) -0.017(2) -0.006(2) 0.0017(19)
C32 0.026(2) 0.027(2) 0.036(3) -0.012(2) -0.0053(19) 0.0019(18)
C6 0.022(2) 0.025(2) 0.031(2) -0.0145(19) -0.0077(18) 0.0050(17)
C83 0.040(3) 0.027(2) 0.026(2) -0.011(2) -0.006(2) -0.001(2)
C112 0.0543(12) 0.0744(17) 0.0524(13) -0.0287(13) -0.0103(10) 0.0194(11)
C13 0.030(2) 0.026(2) 0.041(3) -0.013(2) -0.008(2) 0.0020(19)
C33 0.031(2) 0.030(2) 0.028(2) -0.007(2) -0.0079(19) 0.0002(19)
C59 0.027(2) 0.027(2) 0.042(3) -0.020(2) -0.019(2) 0.0105(18)
C100 0.0887(13) 0.0344(9) 0.0547(11) -0.0244(8) 0.0008(9) -0.0035(9)
C34 0.031(3) 0.035(3) 0.038(3) -0.013(2) -0.003(2) -0.006(2)
C77 0.038(3) 0.029(2) 0.040(3) -0.024(2) -0.012(2) 0.015(2)
C82 0.051(3) 0.034(3) 0.044(3) -0.024(2) -0.014(2) 0.018(2)
C30 0.025(2) 0.027(2) 0.039(3) -0.017(2) -0.0036(19) 0.0025(18)
C87 0.041(3) 0.035(3) 0.036(3) -0.021(2) -0.009(2) 0.006(2)
C92 0.0567(11) 0.0680(13) 0.0538(11) -0.0221(9) -0.0162(9) 0.0069(10)
C35 0.027(2) 0.036(3) 0.038(3) -0.014(2) -0.006(2) 0.003(2)
C93 0.0567(11) 0.0680(13) 0.0538(11) -0.0221(9) -0.0162(9) 0.0069(10)
C46 0.031(3) 0.041(3) 0.030(3) -0.011(2) -0.008(2) 0.000(2)
C99 0.029(2) 0.026(2) 0.028(2) -0.0120(19) -0.0044(18) -0.0017(18)
C7 0.025(2) 0.022(2) 0.043(3) -0.011(2) -0.005(2) 0.0047(18)
C105 0.046(3) 0.035(3) 0.030(3) -0.015(2) -0.013(2) 0.005(2)
F16 0.0887(13) 0.0344(9) 0.0547(11) -0.0244(8) 0.0008(9) -0.0035(9)
C114 0.074(4) 0.037(3) 0.051(4) -0.026(3) -0.007(3) 0.012(3)
C36 0.031(3) 0.040(3) 0.041(3) -0.021(2) -0.005(2) 0.001(2)
C71 0.026(2) 0.025(2) 0.035(3) -0.016(2) -0.0048(19) 0.0061(18)
C62 0.032(3) 0.037(3) 0.053(3) -0.022(2) -0.022(2) 0.012(2)
C21 0.035(3) 0.028(2) 0.046(3) -0.018(2) -0.013(2) 0.007(2)
C41 0.040(3) 0.047(3) 0.031(3) -0.011(2) -0.009(2) -0.010(2)
C79 0.038(3) 0.067(4) 0.053(3) -0.040(3) -0.014(2) 0.020(3)
C28 0.028(2) 0.042(3) 0.038(3) -0.017(2) -0.012(2) 0.000(2)
C52 0.037(3) 0.042(3) 0.036(3) -0.020(2) -0.019(2) 0.015(2)
C23 0.029(2) 0.029(3) 0.044(3) -0.010(2) -0.022(2) 0.0049(19)
C16 0.029(2) 0.021(2) 0.038(3) -0.012(2) -0.009(2) 0.0010(18)
C24 0.041(3) 0.041(3) 0.045(3) -0.007(3) -0.017(3) 0.006(2)
C9 0.037(3) 0.043(3) 0.055(3) -0.023(3) -0.002(2) 0.016(2)
C109 0.059(3) 0.030(3) 0.033(3) -0.011(2) -0.013(2) 0.010(2)
C22 0.036(3) 0.025(2) 0.047(3) -0.017(2) -0.016(2) 0.006(2)
C108 0.044(3) 0.022(2) 0.031(2) -0.007(2) -0.014(2) 0.009(2)
C3 0.025(2) 0.023(2) 0.048(3) -0.013(2) -0.003(2) 0.0012(18)
C65 0.031(2) 0.025(2) 0.038(3) -0.019(2) -0.014(2) 0.0053(18)
C61 0.032(3) 0.031(3) 0.041(3) -0.016(2) -0.011(2) 0.011(2)
C1 0.026(2) 0.025(2) 0.033(2) -0.018(2) -0.0093(18) 0.0053(18)
C91 0.038(3) 0.028(2) 0.036(3) -0.014(2) -0.009(2) 0.005(2)
C106 0.0887(13) 0.0344(9) 0.0547(11) -0.0244(8) 0.0008(9) -0.0035(9)
C110 0.0543(12) 0.0744(17) 0.0524(13) -0.0287(13) -0.0103(10) 0.0194(11)
C73 0.037(3) 0.025(2) 0.051(3) -0.019(2) 0.001(2) 0.006(2)
C69 0.043(3) 0.037(3) 0.039(3) -0.016(2) -0.007(2) -0.007(2)
C64 0.041(3) 0.022(2) 0.077(4) -0.016(3) -0.032(3) 0.003(2)
C47 0.032(3) 0.051(3) 0.039(3) -0.031(2) -0.013(2) 0.018(2)
C89 0.045(3) 0.041(3) 0.044(3) -0.024(3) 0.002(2) 0.006(2)
C90 0.0599(10) 0.0403(9) 0.0514(10) -0.0151(8) -0.0050(8) -0.0092(7)
C39 0.050(3) 0.040(3) 0.050(3) -0.020(3) 0.001(3) -0.009(2)
C40 0.056(3) 0.037(3) 0.044(3) -0.013(3) -0.002(3) -0.018(3)
C78 0.035(3) 0.047(3) 0.044(3) -0.031(3) -0.013(2) 0.015(2)
C102 0.0887(13) 0.0344(9) 0.0547(11) -0.0244(8) 0.0008(9) -0.0035(9)
C74 0.053(3) 0.028(3) 0.049(3) -0.010(2) 0.004(3) 0.010(2)
C14 0.032(3) 0.027(2) 0.044(3) -0.017(2) -0.007(2) 0.0004(19)
C67 0.056(4) 0.069(4) 0.050(3) -0.037(3) -0.015(3) -0.012(3)
C66 0.045(3) 0.059(4) 0.045(3) -0.032(3) -0.005(2) -0.004(3)
C68 0.040(3) 0.045(3) 0.051(3) -0.025(3) -0.010(2) -0.011(2)
C17 0.041(3) 0.044(3) 0.056(3) -0.034(3) -0.003(2) -0.001(2)
C75 0.060(4) 0.042(3) 0.039(3) -0.018(3) -0.006(3) 0.014(3)
C111 0.0543(12) 0.0744(17) 0.0524(13) -0.0287(13) -0.0103(10) 0.0194(11)
C95 0.0543(12) 0.0362(11) 0.0563(14) -0.0132(9) -0.0017(10) -0.0046(9)
C70 0.040(3) 0.032(3) 0.034(3) -0.017(2) -0.016(2) 0.002(2)
C94 0.0543(12) 0.0362(11) 0.0563(14) -0.0132(9) -0.0017(10) -0.0046(9)
C96 0.0543(12) 0.0362(11) 0.0563(14) -0.0132(9) -0.0017(10) -0.0046(9)
C10 0.034(3) 0.039(3) 0.049(3) -0.010(3) -0.006(2) 0.015(2)
C19 0.056(3) 0.023(2) 0.039(3) -0.009(2) -0.002(2) 0.001(2)
C37 0.045(3) 0.032(3) 0.074(4) -0.028(3) 0.016(3) -0.010(2)
C18 0.034(3) 0.029(3) 0.054(3) -0.018(2) -0.004(2) 0.003(2)
C27 0.042(3) 0.053(3) 0.046(3) -0.024(3) -0.011(2) -0.003(2)
C8 0.029(3) 0.044(3) 0.082(4) -0.027(3) -0.009(3) 0.006(2)
C45 0.042(3) 0.048(3) 0.040(3) -0.014(3) -0.001(2) -0.004(2)
C63 0.032(3) 0.035(3) 0.083(4) -0.021(3) -0.029(3) -0.001(2)
C42 0.042(3) 0.058(4) 0.031(3) -0.009(3) -0.005(2) -0.018(3)
C86 0.0599(10) 0.0403(9) 0.0514(10) -0.0151(8) -0.0050(8) -0.0092(7)
C98 0.0567(11) 0.0680(13) 0.0538(11) -0.0221(9) -0.0162(9) 0.0069(10)
C43 0.041(3) 0.083(5) 0.030(3) -0.014(3) 0.002(2) -0.015(3)
C26 0.064(4) 0.065(4) 0.029(3) -0.011(3) -0.012(3) -0.011(3)
C97 0.0543(12) 0.0362(11) 0.0563(14) -0.0132(9) -0.0017(10) -0.0046(9)
C53 0.040(3) 0.037(3) 0.063(3) -0.036(3) -0.030(2) 0.020(2)
C48 0.037(3) 0.108(5) 0.052(4) -0.053(4) -0.021(3) 0.026(3)
C49 0.048(4) 0.141(7) 0.043(3) -0.053(4) -0.020(3) 0.023(4)
B1 0.031(3) 0.021(2) 0.030(3) -0.011(2) -0.006(2) 0.000(2)
C81 0.070(4) 0.036(3) 0.051(3) -0.028(3) -0.023(3) 0.027(3)
C80 0.060(4) 0.054(4) 0.057(3) -0.041(3) -0.029(3) 0.037(3)
C113 0.0543(12) 0.0744(17) 0.0524(13) -0.0287(13) -0.0103(10) 0.0194(11)
C25 0.064(4) 0.044(3) 0.042(3) 0.001(3) -0.021(3) -0.001(3)
C20 0.067(4) 0.054(4) 0.051(4) -0.022(3) -0.019(3) 0.002(3)
C44 0.044(3) 0.069(4) 0.045(3) -0.024(3) 0.004(3) 0.001(3)
C38 0.065(4) 0.103(6) 0.099(6) -0.077(5) 0.021(4) -0.016(4)
C50 0.046(3) 0.106(6) 0.045(3) -0.039(4) -0.004(3) 0.016(3)
C51 0.033(3) 0.068(4) 0.049(3) -0.030(3) -0.010(2) 0.012(3)
F23 0.105(3) 0.043(2) 0.123(3) -0.049(2) -0.053(3) 0.030(2)
C56 0.059(4) 0.040(4) 0.050(5) -0.032(4) -0.030(4) 0.018(3)
C58 0.059(4) 0.040(4) 0.050(5) -0.032(4) -0.030(4) 0.018(3)
C57 0.059(4) 0.040(4) 0.050(5) -0.032(4) -0.030(4) 0.018(3)
F8 0.0543(12) 0.0362(11) 0.0563(14) -0.0132(9) -0.0017(10) -0.0046(9)
F9 0.0543(12) 0.0362(11) 0.0563(14) -0.0132(9) -0.0017(10) -0.0046(9)
F7 0.0543(12) 0.0362(11) 0.0563(14) -0.0132(9) -0.0017(10) -0.0046(9)
F17 0.0887(13) 0.0344(9) 0.0547(11) -0.0244(8) 0.0008(9) -0.0035(9)
F4 0.0599(10) 0.0403(9) 0.0514(10) -0.0151(8) -0.0050(8) -0.0092(7)
F12 0.0567(11) 0.0680(13) 0.0538(11) -0.0221(9) -0.0162(9) 0.0069(10)
F21 0.0543(12) 0.0744(17) 0.0524(13) -0.0287(13) -0.0103(10) 0.0194(11)
F20 0.0543(12) 0.0744(17) 0.0524(13) -0.0287(13) -0.0103(10) 0.0194(11)
F19 0.0543(12) 0.0744(17) 0.0524(13) -0.0287(13) -0.0103(10) 0.0194(11)
C58' 0.059(4) 0.040(4) 0.050(5) -0.032(4) -0.030(4) 0.018(3)
C57' 0.059(4) 0.040(4) 0.050(5) -0.032(4) -0.030(4) 0.018(3)
C56' 0.059(4) 0.040(4) 0.050(5) -0.032(4) -0.030(4) 0.018(3)
F8' 0.0543(12) 0.0362(11) 0.0563(14) -0.0132(9) -0.0017(10) -0.0046(9)
F9' 0.0543(12) 0.0362(11) 0.0563(14) -0.0132(9) -0.0017(10) -0.0046(9)
F7' 0.0543(12) 0.0362(11) 0.0563(14) -0.0132(9) -0.0017(10) -0.0046(9)
F17' 0.0887(13) 0.0344(9) 0.0547(11) -0.0244(8) 0.0008(9) -0.0035(9)
F4' 0.0599(10) 0.0403(9) 0.0514(10) -0.0151(8) -0.0050(8) -0.0092(7)
F12' 0.0567(11) 0.0680(13) 0.0538(11) -0.0221(9) -0.0162(9) 0.0069(10)
F20' 0.0543(12) 0.0744(17) 0.0524(13) -0.0287(13) -0.0103(10) 0.0194(11)
F19' 0.0543(12) 0.0744(17) 0.0524(13) -0.0287(13) -0.0103(10) 0.0194(11)
F21' 0.0543(12) 0.0744(17) 0.0524(13) -0.0287(13) -0.0103(10) 0.0194(11)

loop_
_atom_type_symbol
_atom_type_description
_atom_type_scat_dispersion_real
_atom_type_scat_dispersion_imag
_atom_type_scat_source
C C 0.0033 0.0016 'International Tables Vol C Tables 4.2.6.8 and 6.1.1.4'
H H 0.0000 0.0000 'International Tables Vol C Tables 4.2.6.8 and 6.1.1.4'
B B 0.0013 0.0007 'International Tables Vol C Tables 4.2.6.8 and 6.1.1.4'
Cl Cl 0.1484 0.1585 'International Tables Vol C Tables 4.2.6.8 and 6.1.1.4'
F F 0.0171 0.0103 'International Tables Vol C Tables 4.2.6.8 and 6.1.1.4'
N N 0.0061 0.0033 'International Tables Vol C Tables 4.2.6.8 and 6.1.1.4'
P P 0.1023 0.0942 'International Tables Vol C Tables 4.2.6.8 and 6.1.1.4'
Pd Pd -0.9988 1.0072 'International Tables Vol C Tables 4.2.6.8 and 6.1.1.4'

loop_
_geom_angle_atom_site_label_1
_geom_angle_atom_site_label_2
_geom_angle_atom_site_label_3
_geom_angle
C1 Pd1 P1 88.15(12)
C1 Pd1 P2 87.00(12)
P1 Pd1 P2 175.02(4)
C1 Pd1 Cl1 174.70(12)
P1 Pd1 Cl1 96.90(4)
P2 Pd1 Cl1 87.91(4)
C71 P2 C77 103.8(2)
C71 P2 C65 106.9(2)
C77 P2 C65 101.9(2)
C71 P2 Pd1 112.87(15)
C77 P2 Pd1 118.31(15)
C65 P2 Pd1 111.89(15)
C47 P1 C53 102.8(2)
C47 P1 C59 104.4(2)
C53 P1 C59 102.5(2)
C47 P1 Pd1 114.68(16)
C53 P1 Pd1 115.71(17)
C59 P1 Pd1 115.11(16)
C5 C4 C3 109.0(4)
C5 C4 C7 114.5(4)
C3 C4 C7 114.5(4)
C5 C4 H4 106.0
C3 C4 H4 106.0
C7 C4 H4 106.0
C13 N1 C16 109.9(4)
C13 N1 C19 127.9(4)
C16 N1 C19 120.5(4)
C56 C55 C54 123.3(8)
C56 C55 C56' 17.6(12)
C54 C55 C56' 115.4(8)
C56 C55 H55 118.4
C54 C55 H55 118.4
C56' C55 H55 123.5
C56 C55 H55A 112.2
C54 C55 H55A 122.3
C56' C55 H55A 122.3
H55 C55 H55A 16.1
N2 C31 C30 122.6(4)
N2 C31 C32 108.1(4)
C30 C31 C32 129.1(4)
C16 C15 C28 120.4(4)
C16 C15 C14 108.7(4)
C28 C15 C14 130.9(5)
C102 C103 C104 120.6(5)
C102 C103 C105 119.3(5)
C104 C103 C105 120.0(4)
C87 C88 C83 121.7(5)
C87 C88 H88 119.1
C83 C88 H88 119.1
C31 N2 C34 111.8(4)
C31 N2 C37 125.2(4)
C34 N2 C37 123.0(4)
C53 C54 C55 120.7(4)
C53 C54 H54 119.7
C55 C54 H54 119.7
C108 C107 C112 116.7(5)
C108 C107 B1 123.9(4)
C112 C107 B1 119.4(5)
C102 C101 C100 121.1(5)
C102 C101 C106 118.9(6)
C100 C101 C106 119.9(6)
C103 C104 C99 122.4(4)
C103 C104 H104 118.8
C99 C104 H104 118.8
C6 C5 C4 112.2(4)
C6 C5 H5A 109.2
C4 C5 H5A 109.2
C6 C5 H5B 109.2
C4 C5 H5B 109.2
H5A C5 H5B 107.9
C73 C72 C71 119.8(5)
C73 C72 H72 120.1
C71 C72 H72 120.1
C61 C60 C59 121.0(4)
C61 C60 H60 119.5
C59 C60 H60 119.5
C85 C84 C83 121.7(6)
C85 C84 H84 119.2
C83 C84 H84 119.2
C75 C76 C71 120.9(5)
C75 C76 H76 119.5
C71 C76 H76 119.5
C84 C85 C86 120.9(5)
C84 C85 C90 118.8(6)
C86 C85 C90 120.3(6)
C11 C2 C1 119.9(4)
C11 C2 C3 119.0(4)
C1 C2 C3 121.0(4)
C2 C11 C12 126.0(4)
C2 C11 H11 117.0
C12 C11 H11 117.0
C6 C29 C30 125.3(4)
C6 C29 H29 117.3
C30 C29 H29 117.3
C13 C12 C11 126.4(5)
C13 C12 H12 116.8
C11 C12 H12 116.8
C33 C32 C36 112.6(4)
C33 C32 C31 101.8(4)
C36 C32 C31 110.5(4)
C33 C32 C35 109.6(4)
C36 C32 C35 111.5(4)
C31 C32 C35 110.5(4)
C29 C6 C1 120.8(4)
C29 C6 C5 120.1(4)
C1 C6 C5 119.1(4)
C88 C83 C84 116.3(5)
C88 C83 B1 121.8(4)
C84 C83 B1 121.6(5)
C111 C112 C107 121.5(6)
C111 C112 H112 119.3
C107 C112 H112 119.3
N1 C13 C12 127.8(5)
N1 C13 C14 109.4(4)
C12 C13 C14 122.8(4)
C34 C33 C46 120.3(4)
C34 C33 C32 108.6(4)
C46 C33 C32 131.1(4)
C60 C59 C64 117.9(4)
C60 C59 P1 121.7(3)
C64 C59 P1 120.1(3)
C101 C100 C99 122.1(6)
C101 C100 H100 119.0
C99 C100 H100 119.0
C33 C34 C39 122.7(5)
C33 C34 N2 109.7(4)
C39 C34 N2 127.5(5)
C78 C77 C82 119.7(4)
C78 C77 P2 120.7(4)
C82 C77 P2 119.5(4)
C77 C82 C81 119.6(5)
C77 C82 H82 120.2
C81 C82 H82 120.2
C31 C30 C29 128.0(4)
C31 C30 H30 116.0
C29 C30 H30 116.0
C86 C87 C88 121.4(5)
C86 C87 C89 120.1(5)
C88 C87 C89 118.5(4)
C93 C92 C91 122.1(6)
C93 C92 H92 118.9
C91 C92 H92 118.9
C32 C35 H35A 109.5
C32 C35 H35B 109.5
H35A C35 H35B 109.5
C32 C35 H35C 109.5
H35A C35 H35C 109.5
H35B C35 H35C 109.5
C94 C93 C92 119.9(6)
C94 C93 C98 120.9(6)
C92 C93 C98 119.2(6)
C33 C46 C45 125.3(5)
C33 C46 C41 117.0(5)
C45 C46 C41 117.6(5)
C100 C99 C104 115.7(5)
C100 C99 B1 122.8(4)
C104 C99 B1 121.1(4)
C9 C7 C10 109.4(4)
C9 C7 C8 109.0(4)
C10 C7 C8 107.3(4)
C9 C7 C4 112.0(4)
C10 C7 C4 109.6(4)
C8 C7 C4 109.4(4)
F14 C105 F13 105.9(4)
F14 C105 F15 106.5(4)
F13 C105 F15 105.8(4)
F14 C105 C103 112.6(4)
F13 C105 C103 112.9(4)
F15 C105 C103 112.6(4)
F24 C114 F22 105.4(5)
F24 C114 F23 105.7(4)
F22 C114 F23 107.5(5)
F24 C114 C109 112.7(5)
F22 C114 C109 113.1(5)
F23 C114 C109 111.8(5)
C32 C36 H36A 109.5
C32 C36 H36B 109.5
H36A C36 H36B 109.5
C32 C36 H36C 109.5
H36A C36 H36C 109.5
H36B C36 H36C 109.5
C76 C71 C72 118.5(4)
C76 C71 P2 121.5(3)
C72 C71 P2 120.0(4)
C61 C62 C63 119.7(4)
C61 C62 H62 120.1
C63 C62 H62 120.1
C22 C21 C16 116.9(5)
C22 C21 H21 121.6
C16 C21 H21 121.6
C40 C41 C42 121.5(5)
C40 C41 C46 120.0(5)
C42 C41 C46 118.4(5)
C80 C79 C78 119.8(6)
C80 C79 H79 120.1
C78 C79 H79 120.1
C15 C28 C27 124.8(5)
C15 C28 C23 116.9(5)
C27 C28 C23 118.3(5)
C51 C52 C47 121.2(5)
C51 C52 H52 119.4
C47 C52 H52 119.4
C24 C23 C22 121.4(5)
C24 C23 C28 118.7(5)
C22 C23 C28 119.8(4)
C15 C16 N1 110.8(4)
C15 C16 C21 123.5(4)
N1 C16 C21 125.7(4)
C25 C24 C23 121.6(6)
C25 C24 H24 119.2
C23 C24 H24 119.2
C7 C9 H9A 109.5
C7 C9 H9B 109.5
H9A C9 H9B 109.5
C7 C9 H9C 109.5
H9A C9 H9C 109.5
H9B C9 H9C 109.5
C110 C109 C108 120.5(5)
C110 C109 C114 119.9(5)
C108 C109 C114 119.6(5)
C21 C22 C23 122.4(5)
C21 C22 H22 118.8
C23 C22 H22 118.8
C107 C108 C109 121.5(5)
C107 C108 H108 119.3
C109 C108 H108 119.3
C2 C3 C4 112.8(4)
C2 C3 H3A 109.0
C4 C3 H3A 109.0
C2 C3 H3B 109.0
C4 C3 H3B 109.0
H3A C3 H3B 107.8
C70 C65 C66 118.4(4)
C70 C65 P2 119.2(3)
C66 C65 P2 122.3(4)
C62 C61 C60 120.0(4)
C62 C61 H61 120.0
C60 C61 H61 120.0
C2 C1 C6 120.9(4)
C2 C1 Pd1 118.6(3)
C6 C1 Pd1 119.8(3)
C96 C91 C92 115.8(5)
C96 C91 B1 125.1(4)
C92 C91 B1 118.7(5)
F18 C106 F16 104.5(5)
F18 C106 F17 93.7(5)
F16 C106 F17 117.2(6)
F18 C106 F17' 118.4(6)
F16 C106 F17' 91.5(5)
F17 C106 F17' 30.8(4)
F18 C106 C101 115.0(5)
F16 C106 C101 112.3(5)
F17 C106 C101 112.6(6)
F17' C106 C101 112.2(6)
C111 C110 C109 118.2(6)
C111 C110 H110 120.9
C109 C110 H110 120.9
C74 C73 C72 120.5(5)
C74 C73 H73 119.8
C72 C73 H73 119.8
C68 C69 C70 119.8(5)
C68 C69 H69 120.1
C70 C69 H69 120.1
C63 C64 C59 120.8(5)
C63 C64 H64 119.6
C59 C64 H64 119.6
C52 C47 C48 118.4(5)
C52 C47 P1 119.7(4)
C48 C47 P1 121.9(4)
F1 C89 F2 107.0(5)
F1 C89 F3 107.0(4)
F2 C89 F3 106.6(4)
F1 C89 C87 112.2(4)
F2 C89 C87 111.7(4)
F3 C89 C87 112.0(4)
F4' C90 F6 95.4(5)
F4' C90 F5 115.1(6)
F6 C90 F5 104.1(5)
F4' C90 F4 23.1(4)
F6 C90 F4 115.6(5)
F5 C90 F4 97.7(5)
F4' C90 C85 115.2(6)
F6 C90 C85 112.8(5)
F5 C90 C85 112.6(5)
F4 C90 C85 112.7(6)
C40 C39 C34 117.7(5)
C40 C39 H39 121.1
C34 C39 H39 121.1
C39 C40 C41 122.1(5)
C39 C40 H40 119.0
C41 C40 H40 119.0
C77 C78 C79 120.0(5)
C77 C78 H78 120.0
C79 C78 H78 120.0
C103 C102 C101 118.1(6)
C103 C102 H102 121.0
C101 C102 H102 121.0
C73 C74 C75 120.4(5)
C73 C74 H74 119.8
C75 C74 H74 119.8
C15 C14 C13 101.1(4)
C15 C14 C18 113.0(4)
C13 C14 C18 108.8(4)
C15 C14 C17 112.6(4)
C13 C14 C17 109.6(4)
C18 C14 C17 111.2(4)
C68 C67 C66 120.9(5)
C68 C67 H67 119.6
C66 C67 H67 119.6
C67 C66 C65 120.2(5)
C67 C66 H66 119.9
C65 C66 H66 119.9
C67 C68 C69 119.3(5)
C67 C68 H68 120.4
C69 C68 H68 120.4
C14 C17 H17A 109.5
C14 C17 H17B 109.5
H17A C17 H17B 109.5
C14 C17 H17C 109.5
H17A C17 H17C 109.5
H17B C17 H17C 109.5
C76 C75 C74 119.8(5)
C76 C75 H75 120.1
C74 C75 H75 120.1
C112 C111 C110 121.5(6)
C112 C111 C113 119.9(7)
C110 C111 C113 118.5(6)
C94 C95 C96 120.3(5)
C94 C95 C97 118.8(5)
C96 C95 C97 120.8(6)
C65 C70 C69 121.4(4)
C65 C70 H70 119.3
C69 C70 H70 119.3
C95 C94 C93 119.1(5)
C95 C94 H94 120.4
C93 C94 H94 120.4
C95 C96 C91 122.7(6)
C95 C96 H96 118.6
C91 C96 H96 118.6
C7 C10 H10A 109.5
C7 C10 H10B 109.5
H10A C10 H10B 109.5
C7 C10 H10C 109.5
H10A C10 H10C 109.5
H10B C10 H10C 109.5
N1 C19 C20 110.9(5)
N1 C19 H19A 109.5
C20 C19 H19A 109.5
N1 C19 H19B 109.5
C20 C19 H19B 109.5
H19A C19 H19B 108.0
N2 C37 C38 112.0(5)
N2 C37 H37A 109.2
C38 C37 H37A 109.2
N2 C37 H37B 109.2
C38 C37 H37B 109.2
H37A C37 H37B 107.9
C14 C18 H18A 109.5
C14 C18 H18B 109.5
H18A C18 H18B 109.5
C14 C18 H18C 109.5
H18A C18 H18C 109.5
H18B C18 H18C 109.5
C26 C27 C28 121.3(6)
C26 C27 H27 119.3
C28 C27 H27 119.3
C7 C8 H8A 109.5
C7 C8 H8B 109.5
H8A C8 H8B 109.5
C7 C8 H8C 109.5
H8A C8 H8C 109.5
H8B C8 H8C 109.5
C44 C45 C46 121.8(5)
C44 C45 H45 119.1
C46 C45 H45 119.1
C62 C63 C64 120.3(5)
C62 C63 H63 119.8
C64 C63 H63 119.8
C43 C42 C41 121.9(5)
C43 C42 H42 119.1
C41 C42 H42 119.1
C87 C86 C85 118.0(6)
C87 C86 H86 121.0
C85 C86 H86 121.0
F10 C98 F11 103.1(5)
F10 C98 F12' 96.1(6)
F11 C98 F12' 120.1(6)
F10 C98 F12 118.7(6)
F11 C98 F12 92.8(6)
F12' C98 F12 30.9(4)
F10 C98 C93 113.1(6)
F11 C98 C93 112.0(6)
F12' C98 C93 111.0(6)
F12 C98 C93 114.4(6)
C42 C43 C44 119.9(5)
C42 C43 H43 120.0
C44 C43 H43 120.0
C27 C26 C25 119.2(6)
C27 C26 H26 120.4
C25 C26 H26 120.4
F8 C97 F9' 125.1(7)
F8 C97 F8' 28.8(4)
F9' C97 F8' 104.9(6)
F8 C97 F7' 83.6(6)
F9' C97 F7' 104.6(6)
F8' C97 F7' 109.6(6)
F8 C97 F7 109.5(6)
F9' C97 F7 78.1(5)
F8' C97 F7 129.9(6)
F7' C97 F7 29.5(4)
F8 C97 F9 106.2(6)
F9' C97 F9 26.5(4)
F8' C97 F9 81.1(6)
F7' C97 F9 124.6(6)
F7 C97 F9 102.3(6)
F8 C97 C95 114.1(6)
F9' C97 C95 111.9(6)
F8' C97 C95 112.4(6)
F7' C97 C95 112.8(6)
F7 C97 C95 112.2(6)
F9 C97 C95 111.8(5)
C54 C53 C58 115.4(6)
C54 C53 C58' 120.7(7)
C58 C53 C58' 26.8(7)
C54 C53 P1 120.9(4)
C58 C53 P1 122.9(6)
C58' C53 P1 115.7(7)
C49 C48 C47 120.3(5)
C49 C48 H48 119.9
C47 C48 H48 119.9
C50 C49 C48 120.8(5)
C50 C49 H49 119.6
C48 C49 H49 119.6
C107 B1 C83 113.0(4)
C107 B1 C91 104.5(4)
C83 B1 C91 111.8(4)
C107 B1 C99 111.4(4)
C83 B1 C99 101.5(4)
C91 B1 C99 114.9(4)
C80 C81 C82 120.2(5)
C80 C81 H81 119.9
C82 C81 H81 119.9
C81 C80 C79 120.7(5)
C81 C80 H80 119.6
C79 C80 H80 119.6
F19' C113 F21 117.6(8)
F19' C113 F20 62.9(6)
F21 C113 F20 111.2(6)
F19' C113 F21' 113.4(8)
F21 C113 F21' 20.8(5)
F20 C113 F21' 129.3(7)
F19' C113 F20' 102.8(7)
F21 C113 F20' 83.8(6)
F20 C113 F20' 41.4(4)
F21' C113 F20' 104.5(7)
F19' C113 F19 35.0(4)
F21 C113 F19 103.5(6)
F20 C113 F19 97.7(6)
F21' C113 F19 89.6(6)
F20' C113 F19 135.7(7)
F19' C113 C111 119.1(7)
F21 C113 C111 118.1(7)
F20 C113 C111 115.0(6)
F21' C113 C111 109.7(7)
F20' C113 C111 105.7(6)
F19 C113 C111 108.5(5)
C24 C25 C26 120.8(5)
C24 C25 H25 119.6
C26 C25 H25 119.6
C19 C20 H20A 109.5
C19 C20 H20B 109.5
H20A C20 H20B 109.5
C19 C20 H20C 109.5
H20A C20 H20C 109.5
H20B C20 H20C 109.5
C45 C44 C43 120.3(6)
C45 C44 H44 119.9
C43 C44 H44 119.9
C37 C38 H38A 109.5
C37 C38 H38B 109.5
H38A C38 H38B 109.5
C37 C38 H38C 109.5
H38A C38 H38C 109.5
H38B C38 H38C 109.5
C49 C50 C51 119.5(6)
C49 C50 H50 120.3
C51 C50 H50 120.3
C52 C51 C50 119.9(5)
C52 C51 H51 120.1
C50 C51 H51 120.1
C55 C56 C57 118.2(11)
C55 C56 H56 120.9
C57 C56 H56 120.9
C57 C58 C53 122.3(9)
C57 C58 H58 118.9
C53 C58 H58 118.9
C58 C57 C56 119.0(9)
C58 C57 H57 120.5
C56 C57 H57 120.5
C57' C58' C53 117.7(12)
C57' C58' H58' 121.1
C53 C58' H58' 121.1
C56' C57' C58' 121.5(12)
C56' C57' H57' 119.2
C58' C57' H57' 119.2
C57' C56' C55 122.0(14)
C57' C56' H56' 119.0
C55 C56' H56' 119.0

loop_
_geom_bond_atom_site_label_1
_geom_bond_atom_site_label_2
_geom_bond_distance
Pd1 C1 2.019(4)
Pd1 P1 2.3470(12)
Pd1 P2 2.3506(12)
Pd1 Cl1 2.4096(11)
P2 C71 1.828(5)
P2 C77 1.835(4)
P2 C65 1.839(5)
P1 C47 1.823(5)
P1 C53 1.831(5)
P1 C59 1.832(4)
F24 C114 1.327(7)
F5 C90 1.340(7)
F6 C90 1.332(7)
F13 C105 1.332(6)
C4 C5 1.519(6)
C4 C3 1.525(6)
C4 C7 1.552(6)
C4 H4 0.9800
N1 C13 1.353(6)
N1 C16 1.411(6)
N1 C19 1.458(7)
F11 C98 1.349(8)
F14 C105 1.323(6)
F2 C89 1.333(6)
F15 C105 1.335(6)
F22 C114 1.336(7)
C55 C56 1.279(13)
C55 C54 1.397(6)
C55 C56' 1.524(16)
C55 H55 0.9300
C55 H55A 0.9299
C31 N2 1.357(6)
C31 C30 1.372(6)
C31 C32 1.534(7)
F10 C98 1.319(7)
C15 C16 1.362(7)
C15 C28 1.413(7)
C15 C14 1.523(6)
F18 C106 1.302(7)
C103 C102 1.386(7)
C103 C104 1.383(6)
C103 C105 1.501(6)
C88 C87 1.385(7)
C88 C83 1.401(7)
C88 H88 0.9300
N2 C34 1.405(6)
N2 C37 1.459(7)
C54 C53 1.373(7)
C54 H54 0.9300
F1 C89 1.329(6)
C107 C108 1.392(7)
C107 C112 1.409(8)
C107 B1 1.631(7)
C101 C102 1.385(9)
C101 C100 1.390(9)
C101 C106 1.489(8)
C104 C99 1.411(6)
C104 H104 0.9300
F3 C89 1.336(6)
C5 C6 1.515(6)
C5 H5A 0.9700
C5 H5B 0.9700
C72 C73 1.395(7)
C72 C71 1.396(6)
C72 H72 0.9300
C60 C61 1.386(6)
C60 C59 1.389(6)
C60 H60 0.9300
C84 C85 1.385(9)
C84 C83 1.406(7)
C84 H84 0.9300
C76 C75 1.380(7)
C76 C71 1.395(7)
C76 H76 0.9300
C85 C86 1.396(9)
C85 C90 1.483(8)
C2 C11 1.390(6)
C2 C1 1.399(6)
C2 C3 1.510(6)
C11 C12 1.402(7)
C11 H11 0.9300
C29 C6 1.387(6)
C29 C30 1.408(6)
C29 H29 0.9300
C12 C13 1.388(6)
C12 H12 0.9300
C32 C33 1.526(6)
C32 C36 1.536(7)
C32 C35 1.549(6)
C6 C1 1.417(6)
C83 B1 1.640(7)
C112 C111 1.373(9)
C112 H112 0.9300
C13 C14 1.527(7)
C33 C34 1.380(7)
C33 C46 1.409(7)
C59 C64 1.389(7)
C100 C99 1.392(7)
C100 H100 0.9300
C34 C39 1.397(7)
C77 C78 1.384(7)
C77 C82 1.396(7)
C82 C81 1.400(7)
C82 H82 0.9300
C30 H30 0.9300
C87 C86 1.378(7)
C87 C89 1.508(7)
C92 C93 1.403(9)
C92 C91 1.402(8)
C92 H92 0.9300
C35 H35A 0.9600
C35 H35B 0.9600
C35 H35C 0.9600
C93 C94 1.385(9)
C93 C98 1.481(9)
C46 C45 1.416(8)
C46 C41 1.435(7)
C99 B1 1.643(6)
C7 C9 1.519(7)
C7 C10 1.520(7)
C7 C8 1.536(7)
F16 C106 1.332(7)
C114 F23 1.342(6)
C114 C109 1.480(8)
C36 H36A 0.9600
C36 H36B 0.9600
C36 H36C 0.9600
C62 C61 1.374(7)
C62 C63 1.375(7)
C62 H62 0.9300
C21 C22 1.359(7)
C21 C16 1.414(6)
C21 H21 0.9300
C41 C40 1.403(8)
C41 C42 1.420(8)
C79 C80 1.383(9)
C79 C78 1.397(7)
C79 H79 0.9300
C28 C27 1.412(8)
C28 C23 1.439(7)
C52 C51 1.374(8)
C52 C47 1.383(7)
C52 H52 0.9300
C23 C24 1.407(7)
C23 C22 1.411(7)
C24 C25 1.346(9)
C24 H24 0.9300
C9 H9A 0.9600
C9 H9B 0.9600
C9 H9C 0.9600
C109 C110 1.393(8)
C109 C108 1.395(7)
C22 H22 0.9300
C108 H108 0.9300
C3 H3A 0.9700
C3 H3B 0.9700
C65 C70 1.377(7)
C65 C66 1.388(7)
C61 H61 0.9300
C91 C96 1.396(7)
C91 B1 1.643(7)
C106 F17 1.368(10)
C106 F17' 1.369(10)
C110 C111 1.380(10)
C110 H110 0.9300
C73 C74 1.368(8)
C73 H73 0.9300
C69 C68 1.379(7)
C69 C70 1.384(7)
C69 H69 0.9300
C64 C63 1.383(7)
C64 H64 0.9300
C47 C48 1.402(7)
C90 F4' 1.325(11)
C90 F4 1.367(9)
C39 C40 1.364(8)
C39 H39 0.9300
C40 H40 0.9300
C78 H78 0.9300
C102 H102 0.9300
C74 C75 1.379(8)
C74 H74 0.9300
C14 C18 1.537(7)
C14 C17 1.540(7)
C67 C68 1.374(8)
C67 C66 1.383(8)
C67 H67 0.9300
C66 H66 0.9300
C68 H68 0.9300
C17 H17A 0.9600
C17 H17B 0.9600
C17 H17C 0.9600
C75 H75 0.9300
C111 C113 1.489(9)
C95 C94 1.383(9)
C95 C96 1.385(8)
C95 C97 1.490(8)
C70 H70 0.9300
C94 H94 0.9300
C96 H96 0.9300
C10 H10A 0.9600
C10 H10B 0.9600
C10 H10C 0.9600
C19 C20 1.520(8)
C19 H19A 0.9700
C19 H19B 0.9700
C37 C38 1.516(10)
C37 H37A 0.9700
C37 H37B 0.9700
C18 H18A 0.9600
C18 H18B 0.9600
C18 H18C 0.9600
C27 C26 1.379(8)
C27 H27 0.9300
C8 H8A 0.9600
C8 H8B 0.9600
C8 H8C 0.9600
C45 C44 1.364(8)
C45 H45 0.9300
C63 H63 0.9300
C42 C43 1.353(9)
C42 H42 0.9300
C86 H86 0.9300
C98 F12' 1.355(10)
C98 F12 1.354(10)
C43 C44 1.405(9)
C43 H43 0.9300
C26 C25 1.422(9)
C26 H26 0.9300
C97 F8 1.290(9)
C97 F9' 1.313(10)
C97 F8' 1.344(10)
C97 F7' 1.360(9)
C97 F7 1.365(9)
C97 F9 1.413(10)
C53 C58 1.388(12)
C53 C58' 1.480(16)
C48 C49 1.375(9)
C48 H48 0.9300
C49 C50 1.373(9)
C49 H49 0.9300
C81 C80 1.363(9)
C81 H81 0.9300
C80 H80 0.9300
C113 F19' 1.244(11)
C113 F21 1.272(10)
C113 F20 1.295(9)
C113 F21' 1.370(12)
C113 F20' 1.436(10)
C113 F19 1.467(10)
C25 H25 0.9300
C20 H20A 0.9600
C20 H20B 0.9600
C20 H20C 0.9600
C44 H44 0.9300
C38 H38A 0.9600
C38 H38B 0.9600
C38 H38C 0.9600
C50 C51 1.393(8)
C50 H50 0.9300
C51 H51 0.9300
C56 C57 1.425(14)
C56 H56 0.9300
C58 C57 1.373(14)
C58 H58 0.9300
C57 H57 0.9300
C58' C57' 1.369(18)
C58' H58' 0.9300
C57' C56' 1.340(19)
C57' H57' 0.9300
C56' H56' 0.9300

loop_
_geom_torsion_atom_site_label_1
_geom_torsion_atom_site_label_2
_geom_torsion_atom_site_label_3
_geom_torsion_atom_site_label_4
_geom_torsion
C1 Pd1 P2 C71 110.7(2)
P1 Pd1 P2 C71 97.3(5)
Cl1 Pd1 P2 C71 -67.76(16)
C1 Pd1 P2 C77 -10.7(2)
P1 Pd1 P2 C77 -24.1(5)
Cl1 Pd1 P2 C77 170.81(19)
C1 Pd1 P2 C65 -128.7(2)
P1 Pd1 P2 C65 -142.1(5)
Cl1 Pd1 P2 C65 52.83(15)
C1 Pd1 P1 C47 119.3(2)
P2 Pd1 P1 C47 132.8(5)
Cl1 Pd1 P1 C47 -62.28(17)
C1 Pd1 P1 C53 -121.1(2)
P2 Pd1 P1 C53 -107.7(5)
Cl1 Pd1 P1 C53 57.24(19)
C1 Pd1 P1 C59 -1.8(2)
P2 Pd1 P1 C59 11.7(5)
Cl1 Pd1 P1 C59 176.60(17)
C30 C31 N2 C34 -175.1(4)
C32 C31 N2 C34 0.2(5)
C30 C31 N2 C37 5.4(7)
C32 C31 N2 C37 -179.2(5)
C56 C55 C54 C53 -9.2(11)
C56' C55 C54 C53 8.9(11)
C102 C103 C104 C99 -1.0(7)
C105 C103 C104 C99 177.3(4)
C3 C4 C5 C6 55.3(5)
C7 C4 C5 C6 -175.0(4)
C83 C84 C85 C86 -2.5(9)
C83 C84 C85 C90 178.8(5)
C1 C2 C11 C12 163.8(5)
C3 C2 C11 C12 -12.9(7)
C2 C11 C12 C13 -176.5(5)
N2 C31 C32 C33 -0.5(5)
C30 C31 C32 C33 174.5(4)
N2 C31 C32 C36 -120.3(4)
C30 C31 C32 C36 54.7(6)
N2 C31 C32 C35 115.8(4)
C30 C31 C32 C35 -69.2(6)
C30 C29 C6 C1 -166.9(4)
C30 C29 C6 C5 11.4(7)
C4 C5 C6 C29 151.0(4)
C4 C5 C6 C1 -30.7(6)
C87 C88 C83 C84 -0.3(7)
C87 C88 C83 B1 -173.5(4)
C85 C84 C83 C88 2.3(8)
C85 C84 C83 B1 175.5(5)
C108 C107 C112 C111 -2.1(8)
B1 C107 C112 C111 -180.0(5)
C16 N1 C13 C12 175.3(5)
C19 N1 C13 C12 -19.3(8)
C16 N1 C13 C14 -2.9(5)
C19 N1 C13 C14 162.5(4)
C11 C12 C13 N1 -27.1(8)
C11 C12 C13 C14 150.9(5)
C36 C32 C33 C34 119.0(4)
C31 C32 C33 C34 0.6(5)
C35 C32 C33 C34 -116.4(4)
C36 C32 C33 C46 -60.3(6)
C31 C32 C33 C46 -178.6(5)
C35 C32 C33 C46 64.4(6)
C61 C60 C59 C64 -3.8(7)
C61 C60 C59 P1 -177.8(4)
C47 P1 C59 C60 -38.7(4)
C53 P1 C59 C60 -145.7(4)
Pd1 P1 C59 C60 87.9(4)
C47 P1 C59 C64 147.4(4)
C53 P1 C59 C64 40.5(5)
Pd1 P1 C59 C64 -86.0(4)
C102 C101 C100 C99 0.9(10)
C106 C101 C100 C99 -178.4(6)
C46 C33 C34 C39 -1.0(7)
C32 C33 C34 C39 179.6(5)
C46 C33 C34 N2 178.8(4)
C32 C33 C34 N2 -0.6(5)
C31 N2 C34 C33 0.2(6)
C37 N2 C34 C33 179.6(5)
C31 N2 C34 C39 -180.0(5)
C37 N2 C34 C39 -0.6(8)
C71 P2 C77 C78 -37.4(4)
C65 P2 C77 C78 -148.4(4)
Pd1 P2 C77 C78 88.5(4)
C71 P2 C77 C82 146.1(4)
C65 P2 C77 C82 35.2(4)
Pd1 P2 C77 C82 -87.9(4)
C78 C77 C82 C81 -0.7(7)
P2 C77 C82 C81 175.7(4)
N2 C31 C30 C29 -174.3(4)
C32 C31 C30 C29 11.4(8)
C6 C29 C30 C31 -169.5(5)
C83 C88 C87 C86 -1.6(7)
C83 C88 C87 C89 178.5(4)
C91 C92 C93 C94 -1.2(11)
C91 C92 C93 C98 179.7(6)
C34 C33 C46 C45 -176.0(5)
C32 C33 C46 C45 3.2(8)
C34 C33 C46 C41 2.3(7)
C32 C33 C46 C41 -178.5(4)
C101 C100 C99 C104 -1.0(8)
C101 C100 C99 B1 171.7(6)
C103 C104 C99 C100 1.0(7)
C103 C104 C99 B1 -171.8(4)
C5 C4 C7 C9 -63.7(5)
C3 C4 C7 C9 63.3(5)
C5 C4 C7 C10 57.9(6)
C3 C4 C7 C10 -175.1(4)
C5 C4 C7 C8 175.3(4)
C3 C4 C7 C8 -57.7(6)
C102 C103 C105 F14 86.4(6)
C104 C103 C105 F14 -91.9(5)
C102 C103 C105 F13 -153.8(5)
C104 C103 C105 F13 27.9(6)
C102 C103 C105 F15 -34.1(7)
C104 C103 C105 F15 147.6(5)
C75 C76 C71 C72 3.0(7)
C75 C76 C71 P2 -177.8(4)
C73 C72 C71 C76 -2.3(7)
C73 C72 C71 P2 178.4(3)
C77 P2 C71 C76 -39.4(4)
C65 P2 C71 C76 67.9(4)
Pd1 P2 C71 C76 -168.7(3)
C77 P2 C71 C72 139.8(4)
C65 P2 C71 C72 -112.9(4)
Pd1 P2 C71 C72 10.5(4)
C33 C46 C41 C40 -1.7(7)
C45 C46 C41 C40 176.7(5)
C33 C46 C41 C42 179.9(4)
C45 C46 C41 C42 -1.7(7)
C16 C15 C28 C27 -179.7(5)
C14 C15 C28 C27 0.9(8)
C16 C15 C28 C23 -1.8(6)
C14 C15 C28 C23 178.9(4)
C15 C28 C23 C24 -179.5(4)
C27 C28 C23 C24 -1.5(7)
C15 C28 C23 C22 1.0(6)
C27 C28 C23 C22 179.1(4)
C28 C15 C16 N1 -179.8(4)
C14 C15 C16 N1 -0.3(5)
C28 C15 C16 C21 1.0(7)
C14 C15 C16 C21 -179.6(4)
C13 N1 C16 C15 2.1(5)
C19 N1 C16 C15 -164.6(4)
C13 N1 C16 C21 -178.7(4)
C19 N1 C16 C21 14.6(7)
C22 C21 C16 C15 0.7(7)
C22 C21 C16 N1 -178.3(4)
C22 C23 C24 C25 -179.2(5)
C28 C23 C24 C25 1.4(7)
F24 C114 C109 C110 -90.0(6)
F22 C114 C109 C110 150.5(5)
F23 C114 C109 C110 28.9(8)
F24 C114 C109 C108 89.1(6)
F22 C114 C109 C108 -30.3(7)
F23 C114 C109 C108 -151.9(5)
C16 C21 C22 C23 -1.6(7)
C24 C23 C22 C21 -178.7(5)
C28 C23 C22 C21 0.7(7)
C112 C107 C108 C109 3.6(7)
B1 C107 C108 C109 -178.6(4)
C110 C109 C108 C107 -2.3(7)
C114 C109 C108 C107 178.6(4)
C11 C2 C3 C4 -161.8(4)
C1 C2 C3 C4 21.6(6)
C5 C4 C3 C2 -50.7(5)
C7 C4 C3 C2 179.5(4)
C71 P2 C65 C70 136.6(4)
C77 P2 C65 C70 -114.8(4)
Pd1 P2 C65 C70 12.5(4)
C71 P2 C65 C66 -45.8(5)
C77 P2 C65 C66 62.8(4)
Pd1 P2 C65 C66 -169.8(4)
C63 C62 C61 C60 2.2(8)
C59 C60 C61 C62 1.1(7)
C11 C2 C1 C6 -171.3(4)
C3 C2 C1 C6 5.3(7)
C11 C2 C1 Pd1 -1.2(6)
C3 C2 C1 Pd1 175.4(3)
C29 C6 C1 C2 177.7(4)
C5 C6 C1 C2 -0.6(6)
C29 C6 C1 Pd1 7.7(6)
C5 C6 C1 Pd1 -170.6(3)
P1 Pd1 C1 C2 95.6(3)
P2 Pd1 C1 C2 -83.2(3)
Cl1 Pd1 C1 C2 -66.7(15)
P1 Pd1 C1 C6 -94.2(3)
P2 Pd1 C1 C6 87.0(3)
Cl1 Pd1 C1 C6 103.5(13)
C93 C92 C91 C96 0.0(9)
C93 C92 C91 B1 -173.1(6)
C102 C101 C106 F18 163.3(6)
C100 C101 C106 F18 -17.3(9)
C102 C101 C106 F16 -77.4(8)
C100 C101 C106 F16 102.0(7)
C102 C101 C106 F17 57.5(8)
C100 C101 C106 F17 -123.1(7)
C102 C101 C106 F17' 24.1(9)
C100 C101 C106 F17' -156.6(7)
C108 C109 C110 C111 -0.8(8)
C114 C109 C110 C111 178.3(5)
C71 C72 C73 C74 0.0(7)
C60 C59 C64 C63 3.2(8)
P1 C59 C64 C63 177.3(5)
C51 C52 C47 C48 -0.5(8)
C51 C52 C47 P1 175.9(4)
C53 P1 C47 C52 -100.5(4)
C59 P1 C47 C52 152.8(4)
Pd1 P1 C47 C52 26.0(5)
C53 P1 C47 C48 75.7(5)
C59 P1 C47 C48 -31.0(5)
Pd1 P1 C47 C48 -157.8(4)
C86 C87 C89 F1 11.2(7)
C88 C87 C89 F1 -168.9(4)
C86 C87 C89 F2 -108.8(6)
C88 C87 C89 F2 71.1(6)
C86 C87 C89 F3 131.6(5)
C88 C87 C89 F3 -48.5(6)
C84 C85 C90 F4' 174.7(6)
C86 C85 C90 F4' -4.0(9)
C84 C85 C90 F6 66.6(8)
C86 C85 C90 F6 -112.0(6)
C84 C85 C90 F5 -50.7(8)
C86 C85 C90 F5 130.6(6)
C84 C85 C90 F4 -160.1(6)
C86 C85 C90 F4 21.2(8)
C33 C34 C39 C40 -1.0(8)
N2 C34 C39 C40 179.3(5)
C34 C39 C40 C41 1.6(8)
C42 C41 C40 C39 178.1(5)
C46 C41 C40 C39 -0.2(8)
C82 C77 C78 C79 0.4(7)
P2 C77 C78 C79 -176.0(4)
C80 C79 C78 C77 0.7(7)
C104 C103 C102 C101 0.9(8)
C105 C103 C102 C101 -177.4(5)
C100 C101 C102 C103 -0.9(10)
C106 C101 C102 C103 178.5(6)
C72 C73 C74 C75 1.7(8)
C16 C15 C14 C13 -1.3(5)
C28 C15 C14 C13 178.1(5)
C16 C15 C14 C18 114.9(5)
C28 C15 C14 C18 -65.7(6)
C16 C15 C14 C17 -118.1(5)
C28 C15 C14 C17 61.3(6)
N1 C13 C14 C15 2.5(5)
C12 C13 C14 C15 -175.8(4)
N1 C13 C14 C18 -116.7(4)
C12 C13 C14 C18 65.0(6)
N1 C13 C14 C17 121.6(4)
C12 C13 C14 C17 -56.8(6)
C68 C67 C66 C65 0.6(9)
C70 C65 C66 C67 0.0(8)
P2 C65 C66 C67 -177.7(4)
C66 C67 C68 C69 -0.6(9)
C70 C69 C68 C67 0.1(8)
C71 C76 C75 C74 -1.3(8)
C73 C74 C75 C76 -1.1(9)
C107 C112 C111 C110 -0.9(10)
C107 C112 C111 C113 180.0(5)
C109 C110 C111 C112 2.4(9)
C109 C110 C111 C113 -178.5(5)
C66 C65 C70 C69 -0.5(7)
P2 C65 C70 C69 177.3(4)
C68 C69 C70 C65 0.5(8)
C96 C95 C94 C93 -0.2(10)
C97 C95 C94 C93 176.2(6)
C92 C93 C94 C95 1.3(10)
C98 C93 C94 C95 -179.6(6)
C94 C95 C96 C91 -1.1(10)
C97 C95 C96 C91 -177.4(6)
C92 C91 C96 C95 1.2(9)
B1 C91 C96 C95 173.7(5)
C13 N1 C19 C20 -94.9(6)
C16 N1 C19 C20 69.1(6)
C31 N2 C37 C38 83.7(6)
C34 N2 C37 C38 -95.7(6)
C15 C28 C27 C26 179.1(5)
C23 C28 C27 C26 1.2(7)
C33 C46 C45 C44 178.8(5)
C41 C46 C45 C44 0.5(8)
C61 C62 C63 C64 -2.8(9)
C59 C64 C63 C62 0.0(10)
C40 C41 C42 C43 -176.9(5)
C46 C41 C42 C43 1.5(7)
C88 C87 C86 C85 1.5(8)
C89 C87 C86 C85 -178.7(5)
C84 C85 C86 C87 0.6(9)
C90 C85 C86 C87 179.2(5)
C94 C93 C98 F10 -128.2(7)
C92 C93 C98 F10 50.9(9)
C94 C93 C98 F11 115.8(7)
C92 C93 C98 F11 -65.1(8)
C94 C93 C98 F12' -21.5(10)
C92 C93 C98 F12' 157.7(7)
C94 C93 C98 F12 11.9(10)
C92 C93 C98 F12 -169.0(7)
C41 C42 C43 C44 0.1(8)
C28 C27 C26 C25 -0.9(8)
C94 C95 C97 F8 -84.5(8)
C96 C95 C97 F8 91.9(8)
C94 C95 C97 F9' 126.3(7)
C96 C95 C97 F9' -57.3(8)
C94 C95 C97 F8' -115.9(7)
C96 C95 C97 F8' 60.5(9)
C94 C95 C97 F7' 8.7(9)
C96 C95 C97 F7' -175.0(6)
C94 C95 C97 F7 40.7(9)
C96 C95 C97 F7 -142.9(6)
C94 C95 C97 F9 155.0(6)
C96 C95 C97 F9 -28.7(9)
C55 C54 C53 C58 12.8(9)
C55 C54 C53 C58' -17.0(10)
C55 C54 C53 P1 -177.7(4)
C47 P1 C53 C54 109.9(5)
C59 P1 C53 C54 -142.0(4)
Pd1 P1 C53 C54 -15.9(5)
C47 P1 C53 C58 -81.4(7)
C59 P1 C53 C58 26.7(7)
Pd1 P1 C53 C58 152.8(7)
C47 P1 C53 C58' -51.7(7)
C59 P1 C53 C58' 56.4(8)
Pd1 P1 C53 C58' -177.5(7)
C52 C47 C48 C49 0.4(9)
P1 C47 C48 C49 -175.9(6)
C47 C48 C49 C50 0.0(11)
C108 C107 B1 C83 20.3(6)
C112 C107 B1 C83 -162.1(4)
C108 C107 B1 C91 -101.5(5)
C112 C107 B1 C91 76.2(5)
C108 C107 B1 C99 133.8(4)
C112 C107 B1 C99 -48.5(6)
C88 C83 B1 C107 -148.3(4)
C84 C83 B1 C107 38.8(6)
C88 C83 B1 C91 -30.8(6)
C84 C83 B1 C91 156.3(5)
C88 C83 B1 C99 92.2(5)
C84 C83 B1 C99 -80.7(5)
C96 C91 B1 C107 -93.8(6)
C92 C91 B1 C107 78.6(6)
C96 C91 B1 C83 143.7(5)
C92 C91 B1 C83 -43.9(6)
C96 C91 B1 C99 28.7(7)
C92 C91 B1 C99 -159.0(5)
C100 C99 B1 C107 159.6(5)
C104 C99 B1 C107 -28.1(6)
C100 C99 B1 C83 -79.8(5)
C104 C99 B1 C83 92.5(5)
C100 C99 B1 C91 41.0(7)
C104 C99 B1 C91 -146.7(4)
C77 C82 C81 C80 -0.1(8)
C82 C81 C80 C79 1.2(8)
C78 C79 C80 C81 -1.5(8)
C112 C111 C113 F19' -12.9(10)
C110 C111 C113 F19' 168.0(7)
C112 C111 C113 F21 -166.8(6)
C110 C111 C113 F21 14.1(9)
C112 C111 C113 F20 58.7(9)
C110 C111 C113 F20 -120.4(7)
C112 C111 C113 F21' -146.0(7)
C110 C111 C113 F21' 34.9(9)
C112 C111 C113 F20' 101.9(8)
C110 C111 C113 F20' -77.2(8)
C112 C111 C113 F19 -49.5(8)
C110 C111 C113 F19 131.3(6)
C23 C24 C25 C26 -1.0(9)
C27 C26 C25 C24 0.7(9)
C46 C45 C44 C43 1.0(9)
C42 C43 C44 C45 -1.3(9)
C48 C49 C50 C51 -0.3(12)
C47 C52 C51 C50 0.2(9)
C49 C50 C51 C52 0.2(10)
C54 C55 C56 C57 2.5(16)
C56' C55 C56 C57 -66(4)
C54 C53 C58 C57 -10.9(14)
C58' C53 C58 C57 97(2)
P1 C53 C58 C57 179.8(8)
C53 C58 C57 C56 4.8(18)
C55 C56 C57 C58 -0.3(18)
C54 C53 C58' C57' 14.9(16)
C58 C53 C58' C57' -71(2)
P1 C53 C58' C57' 176.5(10)
C53 C58' C57' C56' -5(2)
C58' C57' C56' C55 -3(3)
C56 C55 C56' C57' 122(5)
C54 C55 C56' C57' 1(2)

loop_
_platon_squeeze_void_nr
_platon_squeeze_void_average_x
_platon_squeeze_void_average_y
_platon_squeeze_void_average_z
_platon_squeeze_void_volume
_platon_squeeze_void_count_electrons
_platon_squeeze_void_content
1 0.500 1.000 0.000 568 197 ' '
2 0.500 0.500 0.500 41 1 ' '
3 0.500 0.500 0.000 15 1 ' '
